data_2218475
loop_
_publ_author_name
'Jevric, Martyn'
'Taylor, Dennis K.'
'Tiekink, Edward R. T.'

_publ_section_title
;
 2-(2-Methylnaphtho[2,1-<i>b</i>]furan-1-yl)acetic acid
;
_journal_coeditor_code LH2631
_journal_issue 6
_journal_name_full 'Acta Crystallographica Section E'
_journal_page_first o1167
_journal_paper_doi 10.1107/S1600536808015572
_journal_volume 64
_journal_year 2008
_chemical_formula_iupac 'C15 H12 O3'
_chemical_formula_moiety 'C15 H12 O3'
_chemical_formula_sum 'C15 H12 O3'
_chemical_formula_weight 240.25
_chemical_name_systematic
;
2-(2-Methylnaphtho[2,1-<i>b</i>]furan-1-yl)acetic acid
;
_space_group_IT_number 15
_symmetry_cell_setting monoclinic
_symmetry_space_group_name_Hall '-C 2yc'
_symmetry_space_group_name_H-M 'C 1 2/c 1'
_atom_sites_solution_hydrogens geom
_atom_sites_solution_primary direct
_atom_sites_solution_secondary difmap
_audit_creation_method SHELXL-97
_cell_angle_alpha 90
_cell_angle_beta 98.087(2)
_cell_angle_gamma 90
_cell_formula_units_Z 8
_cell_length_a 31.380(3)
_cell_length_b 4.8370(4)
_cell_length_c 15.7885(13)
_cell_measurement_reflns_used 3301
_cell_measurement_temperature 223(2)
_cell_measurement_theta_max 29.4
_cell_measurement_theta_min 2.6
_cell_volume 2372.6(4)
_computing_cell_refinement 'SAINT (Bruker, 2000)'
_computing_data_collection 'SMART (Bruker, 2000)'
_computing_data_reduction 'SHELXTL (Sheldrick, 2008)'
_computing_molecular_graphics 'ORTEPII (Johnson, 1976) and DIAMOND (Brandenburg, 2006)'
_computing_publication_material 'SHELXL97 (Sheldrick, 2008)'
_computing_structure_refinement 'SHELXL97 (Sheldrick, 2008)'
_computing_structure_solution 'SIR92 (Altomare <i>et al.</i>,  1994)'
_diffrn_ambient_temperature 223(2)
_diffrn_measured_fraction_theta_full 0.995
_diffrn_measured_fraction_theta_max 0.995
_diffrn_measurement_device_type 'Bruker SMART CCD'
_diffrn_measurement_method \w
_diffrn_radiation_monochromator graphite
_diffrn_radiation_source 'fine-focus sealed tube'
_diffrn_radiation_type MoK\a
_diffrn_radiation_wavelength 0.71069
_diffrn_reflns_av_R_equivalents 0.026
_diffrn_reflns_av_sigmaI/netI 0.030
_diffrn_reflns_limit_h_max 43
_diffrn_reflns_limit_h_min -43
_diffrn_reflns_limit_k_max 4
_diffrn_reflns_limit_k_min -6
_diffrn_reflns_limit_l_max 22
_diffrn_reflns_limit_l_min -22
_diffrn_reflns_number 9334
_diffrn_reflns_theta_full 30.0
_diffrn_reflns_theta_max 30.0
_diffrn_reflns_theta_min 2.6
_diffrn_standards_decay_% 0
_diffrn_standards_number 0
_exptl_absorpt_coefficient_mu 0.094
_exptl_absorpt_correction_type none
_exptl_crystal_colour colourless
_exptl_crystal_density_diffrn 1.345
_exptl_crystal_density_method 'not measured'
_exptl_crystal_description block
_exptl_crystal_F_000 1008
_exptl_crystal_size_max 0.49
_exptl_crystal_size_mid 0.36
_exptl_crystal_size_min 0.18
_refine_diff_density_max 0.34
_refine_diff_density_min -0.15
_refine_ls_extinction_method none
_refine_ls_goodness_of_fit_ref 1.04
_refine_ls_hydrogen_treatment constr
_refine_ls_matrix_type full
_refine_ls_number_parameters 164
_refine_ls_number_reflns 3445
_refine_ls_number_restraints 0
_refine_ls_restrained_S_all 1.04
_refine_ls_R_factor_all 0.057
_refine_ls_R_factor_gt 0.047
_refine_ls_shift/su_max_lt 0.001
_refine_ls_shift/su_mean 0.000
_refine_ls_structure_factor_coef Fsqd
_refine_ls_weighting_details 'calc w=1/[\s^2^(Fo^2^)+(0.0801P)^2^+0.5375P] where P=(Fo^2^+2Fc^2^)/3'
_refine_ls_weighting_scheme calc
_refine_ls_wR_factor_gt 0.130
_refine_ls_wR_factor_ref 0.138
_reflns_number_gt 2790
_reflns_number_total 3445
_reflns_threshold_expression I>2\s(I)
_cod_data_source_file lh2631.cif
_cod_data_source_block I
_cod_original_cell_volume 2372.6(3)
_cod_original_sg_symbol_H-M 'C 2/c'
_cod_database_code 2218475
_cod_database_fobs_code 2218475

loop_
_symmetry_equiv_pos_as_xyz
'x, y, z'
'-x, y, -z+1/2'
'x+1/2, y+1/2, z'
'-x+1/2, y+1/2, -z+1/2'
'-x, -y, -z'
'x, -y, z-1/2'
'-x+1/2, -y+1/2, -z'
'x+1/2, -y+1/2, z-1/2'

loop_
_atom_site_type_symbol
_atom_site_label
_atom_site_fract_x
_atom_site_fract_y
_atom_site_fract_z
_atom_site_U_iso_or_equiv
_atom_site_adp_type
_atom_site_calc_flag
_atom_site_refinement_flags
_atom_site_occupancy
O O3 0.39156(3) 0.5681(2) 0.14890(5) 0.0436(2) Uani d . 1
O O11 0.47261(3) 0.47260(18) 0.40193(6) 0.0458(2) Uani d . 1
O O12 0.46215(3) 0.7752(2) 0.50211(6) 0.0597(3) Uani d . 1
H H12 0.4808 0.6801 0.5312 0.090 Uiso calc R 1
C C1 0.40206(3) 0.6881(2) 0.28846(7) 0.0322(2) Uani d . 1
C C2 0.41414(4) 0.7340(3) 0.21078(7) 0.0389(3) Uani d . 1
C C3a 0.36422(4) 0.4133(2) 0.19008(7) 0.0371(3) Uani d . 1
C C4 0.33570(4) 0.2173(3) 0.14967(8) 0.0445(3) Uani d . 1
H H4 0.3340 0.1805 0.0908 0.053 Uiso calc R 1
C C5 0.31044(4) 0.0821(3) 0.19964(8) 0.0447(3) Uani d . 1
H H5 0.2911 -0.0532 0.1748 0.054 Uiso calc R 1
C C5a 0.31254(3) 0.1401(2) 0.28866(8) 0.0374(3) Uani d . 1
C C6 0.28513(4) 0.0037(3) 0.33887(10) 0.0480(3) Uani d . 1
H H6 0.2655 -0.1288 0.3131 0.058 Uiso calc R 1
C C7 0.28646(4) 0.0600(3) 0.42402(10) 0.0511(3) Uani d . 1
H H7 0.2675 -0.0308 0.4559 0.061 Uiso calc R 1
C C8 0.31603(4) 0.2532(3) 0.46375(8) 0.0451(3) Uani d . 1
H H8 0.3170 0.2900 0.5225 0.054 Uiso calc R 1
C C9 0.34350(4) 0.3890(2) 0.41782(7) 0.0360(2) Uani d . 1
H H9 0.3634 0.5163 0.4456 0.043 Uiso calc R 1
C C9a 0.34237(3) 0.3400(2) 0.32913(7) 0.0312(2) Uani d . 1
C C9b 0.36901(3) 0.4774(2) 0.27625(7) 0.0309(2) Uani d . 1
C C11 0.42022(3) 0.8343(2) 0.36877(7) 0.0336(2) Uani d . 1
H H11A 0.3967 0.8781 0.4012 0.040 Uiso calc R 1
H H11B 0.4329 1.0095 0.3535 0.040 Uiso calc R 1
C C12 0.45400(3) 0.6725(2) 0.42568(6) 0.0306(2) Uani d . 1
C C21 0.44569(4) 0.9241(4) 0.17989(10) 0.0560(4) Uani d . 1
H H21A 0.4541 1.0645 0.2229 0.084 Uiso calc R 1
H H21B 0.4327 1.0118 0.1273 0.084 Uiso calc R 1
H H21C 0.4709 0.8204 0.1693 0.084 Uiso calc R 1

loop_
_atom_site_aniso_label
_atom_site_aniso_U_11
_atom_site_aniso_U_22
_atom_site_aniso_U_33
_atom_site_aniso_U_12
_atom_site_aniso_U_13
_atom_site_aniso_U_23
O3 0.0459(5) 0.0549(5) 0.0297(4) 0.0104(4) 0.0047(3) 0.0020(3)
O11 0.0497(5) 0.0434(5) 0.0394(5) 0.0167(4) -0.0108(4) -0.0094(3)
O12 0.0662(6) 0.0695(7) 0.0373(5) 0.0348(5) -0.0140(4) -0.0176(4)
C1 0.0310(5) 0.0332(5) 0.0311(5) 0.0067(4) 0.0001(4) 0.0038(4)
C2 0.0352(5) 0.0463(6) 0.0347(5) 0.0086(4) 0.0029(4) 0.0069(5)
C3a 0.0392(5) 0.0411(6) 0.0293(5) 0.0108(4) -0.0013(4) -0.0013(4)
C4 0.0490(6) 0.0471(7) 0.0334(6) 0.0121(5) -0.0089(5) -0.0100(5)
C5 0.0424(6) 0.0386(6) 0.0476(7) 0.0056(5) -0.0129(5) -0.0106(5)
C5a 0.0329(5) 0.0316(5) 0.0447(6) 0.0052(4) -0.0055(4) -0.0004(4)
C6 0.0395(6) 0.0379(6) 0.0636(8) -0.0032(5) -0.0037(5) 0.0045(6)
C7 0.0460(7) 0.0459(7) 0.0624(9) -0.0033(5) 0.0110(6) 0.0150(6)
C8 0.0519(7) 0.0433(6) 0.0407(6) 0.0039(5) 0.0087(5) 0.0085(5)
C9 0.0405(5) 0.0331(5) 0.0335(5) 0.0031(4) 0.0019(4) 0.0016(4)
C9a 0.0312(5) 0.0281(5) 0.0325(5) 0.0070(4) -0.0016(4) 0.0004(4)
C9b 0.0318(5) 0.0306(5) 0.0284(5) 0.0075(4) -0.0017(4) -0.0010(4)
C11 0.0338(5) 0.0294(5) 0.0357(5) 0.0029(4) -0.0013(4) 0.0016(4)
C12 0.0289(4) 0.0312(5) 0.0305(5) -0.0006(4) 0.0005(3) -0.0001(4)
C21 0.0455(7) 0.0702(10) 0.0545(8) 0.0040(6) 0.0150(6) 0.0185(7)

loop_
_atom_type_symbol
_atom_type_description
_atom_type_scat_dispersion_real
_atom_type_scat_dispersion_imag
_atom_type_scat_source
C C 0.0033 0.0016 'International Tables Vol C Tables 4.2.6.8 and 6.1.1.4'
H H 0.0000 0.0000 'International Tables Vol C Tables 4.2.6.8 and 6.1.1.4'
O O 0.0106 0.0060 'International Tables Vol C Tables 4.2.6.8 and 6.1.1.4'

loop_
_geom_angle_atom_site_label_1
_geom_angle_atom_site_label_2
_geom_angle_atom_site_label_3
_geom_angle
C3a O3 C2 105.97(9)
C12 O12 H12 109.5
C2 C1 C9b 106.37(10)
C2 C1 C11 124.78(11)
C9b C1 C11 128.84(10)
C1 C2 O3 111.41(11)
C1 C2 C21 133.27(12)
O3 C2 C21 115.32(11)
O3 C3a C9b 110.84(10)
O3 C3a C4 123.97(10)
C9b C3a C4 125.19(11)
C5 C4 C3a 116.72(11)
C5 C4 H4 121.6
C3a C4 H4 121.6
C4 C5 C5a 121.79(11)
C4 C5 H5 119.1
C5a C5 H5 119.1
C6 C5a C5 120.93(11)
C6 C5a C9a 118.45(11)
C5 C5a C9a 120.62(11)
C7 C6 C5a 121.48(12)
C7 C6 H6 119.3
C5a C6 H6 119.3
C6 C7 C8 120.00(12)
C6 C7 H7 120.0
C8 C7 H7 120.0
C9 C8 C7 120.60(12)
C9 C8 H8 119.7
C7 C8 H8 119.7
C8 C9 C9a 120.89(11)
C8 C9 H9 119.6
C9a C9 H9 119.6
C9 C9a C9b 124.47(10)
C9 C9a C5a 118.55(11)
C9b C9a C5a 116.98(10)
C3a C9b C9a 118.67(10)
C3a C9b C1 105.40(10)
C9a C9b C1 135.91(9)
C1 C11 C12 114.36(9)
C1 C11 H11A 108.7
C12 C11 H11A 108.7
C1 C11 H11B 108.7
C12 C11 H11B 108.7
H11A C11 H11B 107.6
O11 C12 O12 123.46(9)
O11 C12 C11 123.82(9)
O12 C12 C11 112.68(9)
C2 C21 H21A 109.5
C2 C21 H21B 109.5
H21A C21 H21B 109.5
C2 C21 H21C 109.5
H21A C21 H21C 109.5
H21B C21 H21C 109.5

loop_
_geom_bond_atom_site_label_1
_geom_bond_atom_site_label_2
_geom_bond_distance
O3 C3a 1.3697(15)
O3 C2 1.3807(15)
O11 C12 1.2157(13)
O12 C12 1.2968(13)
O12 H12 0.8300
C1 C2 1.3519(16)
C1 C9b 1.4474(15)
C1 C11 1.4930(15)
C2 C21 1.4832(18)
C3a C9b 1.3829(15)
C3a C4 1.3950(17)
C4 C5 1.362(2)
C4 H4 0.9400
C5 C5a 1.4255(18)
C5 H5 0.9400
C5a C6 1.4127(18)
C5a C9a 1.4323(15)
C6 C7 1.366(2)
C6 H6 0.9400
C7 C8 1.401(2)
C7 H7 0.9400
C8 C9 1.3697(17)
C8 H8 0.9400
C9 C9a 1.4157(15)
C9 H9 0.9400
C9a C9b 1.4261(15)
C11 C12 1.5084(14)
C11 H11A 0.9800
C11 H11B 0.9800
C21 H21A 0.9700
C21 H21B 0.9700
C21 H21C 0.9700

loop_
_geom_hbond_atom_site_label_D
_geom_hbond_atom_site_label_H
_geom_hbond_atom_site_label_A
_geom_hbond_site_symmetry_A
_geom_hbond_distance_DH
_geom_hbond_distance_HA
_geom_hbond_distance_DA
_geom_hbond_angle_DHA
_geom_hbond_publ_flag
O12 H12 O11 5_666 0.83 1.83 2.6553(14) 170 y
C21 H21B O12 6_575 0.97 2.52 3.2663(19) 134 y

loop_
_cod_related_entry_id
_cod_related_entry_database
_cod_related_entry_code
1 ChemSpider 24740144
